data_4062242
loop_
_publ_author_name
'Hurst, Stephanie K.'
'Xu, Guo-Lin'
'Ren, Tong'

_publ_section_title
;
 Bis-Adducts of Substituted Phenylethynyl on a Ru~2~(DMBA)~4~ Core:
 Effect of Donor/Acceptor Modifications
;
_journal_issue 20
_journal_name_full Organometallics
_journal_page_first 4118
_journal_page_last 4123
_journal_paper_doi 10.1021/om030401y
_journal_volume 22
_journal_year 2003
_chemical_formula_sum 'C56 H62 N8 O4 Ru2'
_chemical_formula_weight 1113.28
_space_group_IT_number 15
_symmetry_cell_setting monoclinic
_symmetry_space_group_name_Hall '-C 2yc'
_symmetry_space_group_name_H-M 'C 1 2/c 1'
_cell_angle_alpha 90.00
_cell_angle_beta 116.806(3)
_cell_angle_gamma 90.00
_cell_formula_units_Z 4
_cell_length_a 19.8454(16)
_cell_length_b 15.2222(16)
_cell_length_c 19.967(2)
_cell_measurement_temperature 300(2)
_cell_volume 5383.6(9)
_diffrn_ambient_temperature 293(2)
_exptl_crystal_density_diffrn 1.374
_cod_depositor_comments
;
The following automatic conversions were performed:
'_symmetry_cell_setting' value 'Monoclinic' changed to 'monoclinic'
according to '/home/saulius/struct/CIF-dictionaries/cif_core.dic'
dictionary named 'cif_core.dic' version 2.4.1 from 2010-06-29.

Automatic conversion script
Id: cif_fix_enum 1527 2010-12-29 10:47:43Z saulius 
;
_cod_original_sg_symbol_H-M 'C 2/c'
_cod_database_code 4062242

loop_
_symmetry_equiv_pos_as_xyz
'x, y, z'
'-x, y, -z+1/2'
'x+1/2, y+1/2, z'
'-x+1/2, y+1/2, -z+1/2'
'-x, -y, -z'
'x, -y, z-1/2'
'-x+1/2, -y+1/2, -z'
'x+1/2, -y+1/2, z-1/2'

loop_
_atom_site_label
_atom_site_type_symbol
_atom_site_fract_x
_atom_site_fract_y
_atom_site_fract_z
_atom_site_U_iso_or_equiv
_atom_site_adp_type
_atom_site_occupancy
_atom_site_symmetry_multiplicity
_atom_site_calc_flag
_atom_site_refinement_flags
_atom_site_disorder_assembly
_atom_site_disorder_group
Ru Ru 0.43977(3) 0.46924(4) 0.19296(2) 0.0795(3) Uani 1 1 d . . .
N1 N 0.4957(3) 0.5466(3) 0.1497(3) 0.0805(14) Uani 1 1 d . . .
N2 N 0.4098(3) 0.5786(4) 0.2319(2) 0.0853(15) Uani 1 1 d . . .
N3 N 0.3966(2) 0.3914(4) 0.2462(3) 0.0851(15) Uani 1 1 d . . .
N4 N 0.4821(2) 0.3608(3) 0.1638(3) 0.0802(14) Uani 1 1 d . . .
C1 C 0.3465(4) 0.4712(4) 0.0951(4) 0.0832(18) Uani 1 1 d . . .
C2 C 0.2917(4) 0.4751(4) 0.0356(4) 0.0857(19) Uani 1 1 d . . .
C3 C 0.2310(4) 0.4899(5) -0.0364(4) 0.0887(19) Uani 1 1 d . . .
C4 C 0.2382(5) 0.5448(6) -0.0874(5) 0.129(3) Uani 1 1 d . . .
H4A H 0.2833 0.5746 -0.0741 0.155 Uiso 1 1 calc R . .
C5 C 0.1774(7) 0.5566(8) -0.1601(5) 0.160(4) Uani 1 1 d . . .
H5A H 0.1835 0.5921 -0.1949 0.192 Uiso 1 1 calc R . .
C6 C 0.1118(6) 0.5171(10) -0.1785(7) 0.160(5) Uani 1 1 d . . .
H6A H 0.0716 0.5264 -0.2257 0.192 Uiso 1 1 calc R . .
C7 C 0.1027(6) 0.4625(7) -0.1284(7) 0.149(4) Uani 1 1 d . . .
H7A H 0.0560 0.4368 -0.1406 0.179 Uiso 1 1 calc R . .
C8 C 0.1628(4) 0.4463(6) -0.0604(5) 0.110(3) Uani 1 1 d . . .
H8A H 0.1578 0.4044 -0.0291 0.132 Uiso 1 1 calc R . .
C9 C 0.5553(3) 0.5928(5) 0.1946(3) 0.0838(18) Uani 1 1 d . . .
C10 C 0.5897(5) 0.6586(6) 0.1641(3) 0.162(5) Uani 1 1 d G . .
C11 C 0.6510(5) 0.6387(6) 0.1515(4) 0.209(7) Uani 1 1 d G . .
H11A H 0.6743 0.5841 0.1654 0.250 Uiso 1 1 calc R . .
C12 C 0.6777(6) 0.7000(7) 0.1180(4) 0.468(6) Uani 1 1 d G . .
H12A H 0.7190 0.6866 0.1095 0.562 Uiso 1 1 calc R . .
C13 C 0.6430(7) 0.7812(6) 0.0972(4) 0.41(2) Uani 1 1 d G . .
H13A H 0.6610 0.8223 0.0747 0.486 Uiso 1 1 calc R . .
C14 C 0.5817(6) 0.8011(6) 0.1098(5) 0.83(3) Uani 1 1 d G . .
C15 C 0.5550(5) 0.7398(7) 0.1433(5) 0.207(7) Uani 1 1 d G . .
H15A H 0.5138 0.7532 0.1518 0.248 Uiso 1 1 calc R . .
C16 C 0.542(2) 0.926(2) 0.041(3) 0.62(4) Uani 1 1 d . . .
H16A H 0.5080 0.9668 0.0472 0.928 Uiso 1 1 calc R . .
H16B H 0.5162 0.8977 -0.0069 0.928 Uiso 1 1 calc R . .
H16C H 0.5847 0.9578 0.0430 0.928 Uiso 1 1 calc R . .
C17 C 0.4708(4) 0.5497(5) 0.0686(3) 0.108(2) Uani 1 1 d . . .
H17A H 0.5029 0.5887 0.0582 0.162 Uiso 1 1 calc R . .
H17B H 0.4197 0.5705 0.0438 0.162 Uiso 1 1 calc R . .
H17C H 0.4735 0.4918 0.0508 0.162 Uiso 1 1 calc R . .
C18 C 0.3563(4) 0.6426(6) 0.1834(4) 0.121(3) Uani 1 1 d . . .
H18A H 0.3502 0.6884 0.2133 0.181 Uiso 1 1 calc R . .
H18B H 0.3085 0.6146 0.1543 0.181 Uiso 1 1 calc R . .
H18C H 0.3745 0.6673 0.1504 0.181 Uiso 1 1 calc R . .
C19 C 0.4433(3) 0.3459(4) 0.3052(3) 0.0758(16) Uani 1 1 d . . .
C20 C 0.4123(3) 0.2769(5) 0.3379(4) 0.0872(18) Uani 1 1 d . . .
C21 C 0.4036(4) 0.2944(5) 0.3999(4) 0.098(2) Uani 1 1 d . . .
H21A H 0.4177 0.3483 0.4242 0.118 Uiso 1 1 calc R . .
C22 C 0.3721(4) 0.2265(7) 0.4264(5) 0.109(3) Uani 1 1 d . . .
C23 C 0.3550(4) 0.1483(6) 0.3902(7) 0.129(3) Uani 1 1 d . . .
H23A H 0.3347 0.1064 0.4097 0.155 Uiso 1 1 calc R . .
C24 C 0.3634(6) 0.1228(12) 0.3298(6) 0.186(6) Uani 1 1 d . . .
H24A H 0.3521 0.0671 0.3083 0.223 Uiso 1 1 calc R . .
C25 C 0.3932(5) 0.1960(6) 0.3026(6) 0.121(3) Uani 1 1 d . . .
H25A H 0.3995 0.1874 0.2596 0.146 Uiso 1 1 calc R . .
C26 C 0.3316(7) 0.1839(8) 0.5139(6) 0.188(5) Uani 1 1 d . . .
H26A H 0.3263 0.2071 0.5560 0.282 Uiso 1 1 calc R . .
H26B H 0.3646 0.1339 0.5295 0.282 Uiso 1 1 calc R . .
H26C H 0.2829 0.1665 0.4755 0.282 Uiso 1 1 calc R . .
C27 C 0.3151(3) 0.3888(6) 0.2233(4) 0.118(3) Uani 1 1 d . . .
H27A H 0.3053 0.3480 0.2545 0.176 Uiso 1 1 calc R . .
H27B H 0.2888 0.3703 0.1719 0.176 Uiso 1 1 calc R . .
H27C H 0.2981 0.4462 0.2285 0.176 Uiso 1 1 calc R . .
C28 C 0.4321(4) 0.2989(5) 0.1091(4) 0.125(3) Uani 1 1 d . . .
H28A H 0.4614 0.2529 0.1020 0.187 Uiso 1 1 calc R . .
H28B H 0.4033 0.3285 0.0623 0.187 Uiso 1 1 calc R . .
H28C H 0.3985 0.2741 0.1267 0.187 Uiso 1 1 calc R . .
O1 O 0.5646(13) 0.8674(9) 0.0946(8) 0.378(13) Uani 1 1 d . . .
O2 O 0.3637(4) 0.2521(5) 0.4839(4) 0.162(3) Uani 1 1 d . . .

loop_
_atom_site_aniso_label
_atom_site_aniso_U_11
_atom_site_aniso_U_22
_atom_site_aniso_U_33
_atom_site_aniso_U_23
_atom_site_aniso_U_13
_atom_site_aniso_U_12
Ru 0.0583(4) 0.1084(5) 0.0482(3) 0.0004(2) 0.0030(2) 0.0005(3)
N1 0.072(3) 0.108(4) 0.047(2) -0.006(2) 0.013(2) -0.018(3)
N2 0.078(3) 0.102(4) 0.049(2) -0.001(3) 0.005(2) 0.021(3)
N3 0.055(3) 0.115(4) 0.069(3) 0.019(3) 0.013(2) 0.000(3)
N4 0.056(3) 0.097(3) 0.065(3) -0.010(3) 0.007(2) 0.000(3)
C1 0.091(5) 0.090(4) 0.062(4) 0.000(3) 0.029(4) 0.002(3)
C2 0.060(3) 0.110(5) 0.058(4) -0.011(3) 0.001(3) 0.000(3)
C3 0.054(4) 0.110(5) 0.070(4) 0.000(4) -0.001(3) 0.005(3)
C4 0.080(5) 0.184(9) 0.090(6) 0.023(6) 0.009(4) 0.007(5)
C5 0.141(9) 0.228(12) 0.082(6) 0.033(7) 0.025(6) 0.027(9)
C6 0.090(7) 0.224(14) 0.100(7) -0.032(8) -0.017(6) 0.011(8)
C7 0.085(6) 0.172(10) 0.127(9) -0.001(7) -0.007(6) -0.019(6)
C8 0.065(4) 0.122(6) 0.099(6) 0.011(4) -0.002(4) -0.010(4)
C9 0.082(4) 0.109(5) 0.050(3) -0.001(3) 0.020(3) -0.016(4)
C10 0.172(9) 0.210(11) 0.059(4) 0.001(6) 0.012(5) -0.131(9)
C11 0.184(10) 0.334(18) 0.103(7) -0.004(9) 0.061(7) -0.155(12)
C12 0.63(2) 0.65(3) 0.131(12) -0.172(16) 0.169(17) -0.545
C13 0.62(4) 0.111(9) 0.120(11) 0.021(9) -0.152(17) -0.149(16)
C14 1.34(8) 0.37(3) 0.19(2) 0.16(3) -0.18(4) -0.556
C15 0.271(15) 0.155(9) 0.098(7) 0.009(7) -0.001(8) -0.113(10)
C16 0.53(5) 0.26(3) 0.98(11) 0.07(4) 0.27(7) 0.07(3)
C17 0.103(5) 0.149(7) 0.055(4) -0.004(4) 0.020(4) -0.024(5)
C18 0.117(6) 0.142(7) 0.064(4) 0.008(4) 0.007(4) 0.045(5)
C19 0.064(3) 0.089(4) 0.062(3) 0.002(3) 0.018(3) -0.005(3)
C20 0.072(4) 0.092(5) 0.084(4) 0.015(4) 0.022(3) -0.006(3)
C21 0.099(5) 0.105(5) 0.087(5) 0.010(4) 0.039(4) -0.013(4)
C22 0.103(5) 0.146(8) 0.084(5) 0.019(5) 0.047(4) 0.015(5)
C23 0.085(5) 0.086(5) 0.180(10) 0.005(6) 0.027(6) -0.017(4)
C24 0.121(8) 0.299(19) 0.117(8) -0.031(11) 0.036(7) 0.051(10)
C25 0.124(7) 0.125(7) 0.118(7) 0.007(6) 0.057(6) -0.023(6)
C26 0.227(12) 0.213(12) 0.139(9) 0.007(9) 0.095(10) -0.084(10)
C27 0.066(4) 0.162(8) 0.101(5) 0.035(5) 0.018(4) 0.003(4)
C28 0.088(5) 0.134(6) 0.100(5) -0.040(5) -0.004(4) -0.010(5)
O1 0.60(3) 0.156(9) 0.208(12) 0.039(9) 0.031(14) -0.143(15)
O2 0.200(7) 0.152(6) 0.140(6) 0.005(5) 0.082(5) -0.026(5)

loop_
_geom_bond_atom_site_label_1
_geom_bond_atom_site_label_2
_geom_bond_distance
_geom_bond_site_symmetry_2
_geom_bond_publ_flag
Ru C1 1.996(7) . ?
Ru N3 2.023(5) . ?
Ru N2 2.036(5) . ?
Ru N4 2.052(5) . ?
Ru N1 2.058(5) . ?
Ru Ru 2.4478(9) 2_655 ?
N1 C9 1.319(7) . ?
N1 C17 1.464(7) . ?
N2 C9 1.327(7) 2_655 ?
N2 C18 1.446(8) . ?
N3 C19 1.320(7) . ?
N3 C27 1.468(7) . ?
N4 C19 1.342(7) 2_655 ?
N4 C28 1.444(8) . ?
C1 C2 1.196(10) . ?
C2 C3 1.417(9) . ?
C3 C4 1.373(11) . ?
C3 C8 1.384(10) . ?
C4 C5 1.420(13) . ?
C5 C6 1.326(15) . ?
C6 C7 1.374(16) . ?
C7 C8 1.366(13) . ?
C9 N2 1.327(7) 2_655 ?
C9 C10 1.488(9) . ?
C10 C11 1.384(5) . ?
C10 C15 1.385(5) . ?
C11 C12 1.384(5) . ?
C12 C13 1.385(5) . ?
C13 C14 1.385(5) . ?
C14 O1 1.064(15) . ?
C14 C15 1.385(5) . ?
C16 O1 1.31(4) . ?
C19 N4 1.342(7) 2_655 ?
C19 C20 1.507(9) . ?
C20 C21 1.349(10) . ?
C20 C25 1.384(10) . ?
C21 C22 1.428(10) . ?
C22 O2 1.292(9) . ?
C22 C23 1.354(12) . ?
C23 C24 1.347(14) . ?
C24 C25 1.475(16) . ?
C26 O2 1.479(10) . ?
